data_7008680
loop_
_publ_author_name
'Bernhardt, Paul V.'
'Kilah, Nathan L.'
'Meacham, Andrew P.'
'Meredith, Paul'
'Vogel, Robert'

_publ_section_title
;
 Immobilisation of electroactive macrocyclic complexes within titania
 films.
;
_journal_issue 15
_journal_name_full 'Dalton transactions (Cambridge, England : 2003)'
_journal_page_first 2508
_journal_page_last 2515
_journal_paper_doi 10.1039/b505917h
_journal_year 2005
_chemical_compound_source 'synthesis as described'
_chemical_formula_moiety 'C20 H36 Co N6 O3, Cl O4, 5(H2 O)'
_chemical_formula_sum 'C20 H46 Cl Co N6 O12'
_chemical_formula_weight 657.01
_chemical_name_systematic
;
?
;
_space_group_IT_number 14
_symmetry_cell_setting monoclinic
_symmetry_Int_Tables_number 14
_symmetry_space_group_name_Hall '-P 2ybc'
_symmetry_space_group_name_H-M 'P 1 21/c 1'
_atom_sites_solution_hydrogens geom
_atom_sites_solution_primary direct
_atom_sites_solution_secondary difmap
_audit_conform_dict_location ftp://ftp.iucr.org/cifdics/cif_core.dic
_audit_conform_dict_name cif_core.dic
_audit_conform_dict_version 2.1
_audit_creation_date 2005-04-06T11:59:53-00:00
_audit_creation_method 'WinGX routine CIF_UPDATE'
_cell_angle_alpha 90
_cell_angle_beta 109.01(2)
_cell_angle_gamma 90
_cell_formula_units_Z 4
_cell_length_a 9.235(3)
_cell_length_b 24.023(3)
_cell_length_c 13.845(2)
_cell_measurement_reflns_used 25
_cell_measurement_temperature 293(2)
_cell_measurement_theta_max 12.768
_cell_measurement_theta_min 11.306
_cell_measurement_wavelength 0.71073
_cell_volume 2904.0(11)
_computing_cell_refinement 'CAD4 Express (Enraf Nonius, 1994)'
_computing_data_collection 'CAD4 Express (Enraf Nonius, 1994)'
_computing_data_reduction 'XCAD4 (Harms & Wocadlo, 1995)'
_computing_molecular_graphics 'Ortep-3 for Windows (Farrugia, 1997)'
_computing_publication_material 'WinGX publication routines (Farrugia, 1999)'
_computing_structure_refinement 'SHELXL-97 (Sheldrick, 1997)'
_computing_structure_solution 'SHELXS-97 (Sheldrick, 1997)'
_diffrn_ambient_temperature 293(2)
_diffrn_detector 'scintillation LiI'
_diffrn_detector_dtime 1.195
_diffrn_measured_fraction_theta_full 0.999
_diffrn_measured_fraction_theta_max 0.999
_diffrn_measurement_device '\k-geometry diffractometer'
_diffrn_measurement_device_type 'Enraf Nonius TurboCAD4'
_diffrn_measurement_method 'non-profiled omega/2theta scans'
_diffrn_orient_matrix_type
;
x-axis points to radiation source
the matrix is specified in reciprocal space
;
_diffrn_orient_matrix_UB_11 -0.29807E-1
_diffrn_orient_matrix_UB_12 -0.38147E-1
_diffrn_orient_matrix_UB_13 -0.28326E-1
_diffrn_orient_matrix_UB_21 0.99978E-1
_diffrn_orient_matrix_UB_22 -0.14878E-1
_diffrn_orient_matrix_UB_23 0.45648E-1
_diffrn_orient_matrix_UB_31 -0.47159E-1
_diffrn_orient_matrix_UB_32 -0.00742
_diffrn_orient_matrix_UB_33 0.54326E-1
_diffrn_radiation_monochromator graphite
_diffrn_radiation_probe x-ray
_diffrn_radiation_type MoK\a
_diffrn_radiation_wavelength 0.71073
_diffrn_reflns_av_R_equivalents 0.0292
_diffrn_reflns_av_unetI/netI 0.0407
_diffrn_reflns_limit_h_max 10
_diffrn_reflns_limit_h_min 0
_diffrn_reflns_limit_k_max 28
_diffrn_reflns_limit_k_min 0
_diffrn_reflns_limit_l_max 15
_diffrn_reflns_limit_l_min -16
_diffrn_reflns_number 5441
_diffrn_reflns_theta_full 24.98
_diffrn_reflns_theta_max 24.98
_diffrn_reflns_theta_min 1.7
_diffrn_source 'Enraf Nonius FR590'
_diffrn_standards_decay_% 19
_diffrn_standards_interval_time 120
_diffrn_standards_number 3
_exptl_absorpt_coefficient_mu 0.751
_exptl_crystal_colour Orange
_exptl_crystal_density_diffrn 1.503
_exptl_crystal_density_method 'not measured'
_exptl_crystal_description prism
_exptl_crystal_F_000 1392
_exptl_crystal_size_max 0.2
_exptl_crystal_size_mid 0.2
_exptl_crystal_size_min 0.15
_refine_diff_density_max 1.502
_refine_diff_density_min -1.875
_refine_diff_density_rms 0.134
_refine_ls_extinction_method none
_refine_ls_goodness_of_fit_ref 1.055
_refine_ls_hydrogen_treatment constr
_refine_ls_matrix_type full
_refine_ls_number_parameters 361
_refine_ls_number_reflns 5105
_refine_ls_number_restraints 0
_refine_ls_restrained_S_all 1.055
_refine_ls_R_factor_all 0.1032
_refine_ls_R_factor_gt 0.0684
_refine_ls_shift/su_max 0.001
_refine_ls_shift/su_mean 0
_refine_ls_structure_factor_coef Fsqd
_refine_ls_weighting_details 'calc w=1/[\s^2^(Fo^2^)+(0.1708P)^2^+2.5288P] where P=(Fo^2^+2Fc^2^)/3'
_refine_ls_weighting_scheme calc
_refine_ls_wR_factor_gt 0.2061
_refine_ls_wR_factor_ref 0.2381
_reflns_number_gt 3606
_reflns_number_total 5105
_reflns_threshold_expression >2sigma(I)
_cod_data_source_file b505917h.txt
_cod_data_source_block 2000nk6
_cod_original_sg_symbol_H-M 'P 21/c'
_cod_database_code 7008680
_diffrn_standards_decay_corr_max 1.727
_diffrn_standards_decay_corr_min 0.969

loop_
_symmetry_equiv_pos_as_xyz
'x, y, z'
'-x, y+1/2, -z+1/2'
'-x, -y, -z'
'x, -y-1/2, z-1/2'

loop_
_atom_site_label
_atom_site_type_symbol
_atom_site_fract_x
_atom_site_fract_y
_atom_site_fract_z
_atom_site_U_iso_or_equiv
_atom_site_adp_type
_atom_site_occupancy
_atom_site_symmetry_multiplicity
_atom_site_calc_flag
_atom_site_refinement_flags
_atom_site_disorder_assembly
_atom_site_disorder_group
Co1 Co 0.08045(7) 0.08907(3) 1.08476(5) 0.0203(3) Uani 1 1 d . . .
C1 C 0.1672(7) 0.1109(2) 0.9106(4) 0.0323(12) Uani 1 1 d . . .
H1B H 0.1267 0.0964 0.8416 0.039 Uiso 1 1 calc R . .
H1C H 0.268 0.1263 0.92 0.039 Uiso 1 1 calc R . .
C2 C 0.0618(6) 0.1559(2) 0.9270(4) 0.0275(12) Uani 1 1 d . . .
C3 C -0.1037(6) 0.1370(2) 0.8998(4) 0.0300(12) Uani 1 1 d . . .
H3B H -0.1681 0.1682 0.9039 0.036 Uiso 1 1 calc R . .
H3C H -0.1394 0.1227 0.8305 0.036 Uiso 1 1 calc R . .
C4 C -0.2379(6) 0.1029(2) 1.0178(4) 0.0311(12) Uani 1 1 d . . .
H4B H -0.2706 0.0679 1.0388 0.037 Uiso 1 1 calc R . .
H4C H -0.3254 0.1201 0.9675 0.037 Uiso 1 1 calc R . .
C5 C -0.1758(6) 0.1410(2) 1.1092(4) 0.0306(12) Uani 1 1 d . . .
H5C H -0.1563 0.1779 1.0877 0.037 Uiso 1 1 calc R . .
H5D H -0.2479 0.1441 1.1465 0.037 Uiso 1 1 calc R . .
C6 C 0.0537(6) 0.1483(2) 1.2649(4) 0.0288(12) Uani 1 1 d . . .
H6B H -0.0133 0.1564 1.3044 0.035 Uiso 1 1 calc R . .
H6C H 0.0849 0.1833 1.243 0.035 Uiso 1 1 calc R . .
C7 C 0.1949(6) 0.1170(2) 1.3316(4) 0.0275(12) Uani 1 1 d . . .
C8 C 0.3211(6) 0.1169(2) 1.2812(4) 0.0289(12) Uani 1 1 d . . .
H8A H 0.3375 0.1547 1.2624 0.035 Uiso 1 1 calc R . .
H8B H 0.416 0.1038 1.3302 0.035 Uiso 1 1 calc R . .
C9 C 0.3998(6) 0.0824(2) 1.1363(4) 0.0314(12) Uani 1 1 d . . .
H9A H 0.4962 0.0675 1.1805 0.038 Uiso 1 1 calc R . .
H9B H 0.4167 0.1202 1.1178 0.038 Uiso 1 1 calc R . .
C10 C 0.3372(6) 0.0468(2) 1.0416(4) 0.0304(12) Uani 1 1 d . . .
H10A H 0.4001 0.051 0.998 0.036 Uiso 1 1 calc R . .
H10B H 0.338 0.0079 1.0606 0.036 Uiso 1 1 calc R . .
C11 C 0.0712(8) 0.2087(2) 0.8685(5) 0.0396(14) Uani 1 1 d . . .
H11A H 0.1762 0.2203 0.886 0.059 Uiso 1 1 calc R . .
H11B H 0.0126 0.2377 0.8861 0.059 Uiso 1 1 calc R . .
H11C H 0.0308 0.2016 0.7964 0.059 Uiso 1 1 calc R . .
C12 C 0.2574(7) 0.1489(2) 1.4335(4) 0.0345(13) Uani 1 1 d . . .
H12A H 0.1809 0.1499 1.4666 0.052 Uiso 1 1 calc R . .
H12B H 0.283 0.1863 1.4203 0.052 Uiso 1 1 calc R . .
H12C H 0.3474 0.1305 1.4769 0.052 Uiso 1 1 calc R . .
C13 C 0.2536(7) 0.0242(2) 1.4155(5) 0.0399(15) Uani 1 1 d . . .
H13A H 0.2735 0.0399 1.4832 0.048 Uiso 1 1 calc R . .
H13B H 0.3493 0.0245 1.4007 0.048 Uiso 1 1 calc R . .
C14 C 0.2013(7) -0.0357(2) 1.4165(4) 0.0384(14) Uani 1 1 d . . .
C15 C 0.3114(7) -0.0754(2) 1.4522(5) 0.0444(16) Uani 1 1 d . . .
H15A H 0.4141 -0.0652 1.4713 0.053 Uiso 1 1 calc R . .
C16 C 0.0480(8) -0.0524(3) 1.3858(5) 0.0480(17) Uani 1 1 d . . .
H16A H -0.0291 -0.0261 1.3611 0.058 Uiso 1 1 calc R . .
C17 C 0.2737(8) -0.1304(3) 1.4608(5) 0.0465(16) Uani 1 1 d . . .
H17A H 0.351 -0.1566 1.4858 0.056 Uiso 1 1 calc R . .
C18 C 0.0098(7) -0.1077(2) 1.3920(5) 0.0412(15) Uani 1 1 d . . .
H18A H -0.0925 -0.1185 1.3685 0.049 Uiso 1 1 calc R . .
C19 C 0.1219(6) -0.1470(2) 1.4325(4) 0.0306(12) Uani 1 1 d . . .
C20 C 0.0853(7) -0.2070(2) 1.4451(5) 0.0367(14) Uani 1 1 d . . .
N1 N 0.1782(5) 0.06503(17) 0.9865(3) 0.0244(9) Uani 1 1 d . . .
H1A H 0.1255 0.0352 0.952 0.029 Uiso 1 1 calc R . .
N2 N -0.1130(5) 0.09283(17) 0.9726(3) 0.0286(10) Uani 1 1 d . . .
H2A H -0.1299 0.0595 0.9394 0.034 Uiso 1 1 calc R . .
N3 N -0.0305(5) 0.11462(17) 1.1739(3) 0.0246(9) Uani 1 1 d . . .
H3A H -0.0596 0.0831 1.1992 0.03 Uiso 1 1 calc R . .
N4 N 0.2813(5) 0.08125(17) 1.1892(3) 0.0299(11) Uani 1 1 d . . .
H4A H 0.2834 0.0458 1.213 0.036 Uiso 1 1 calc R . .
N5 N 0.1147(5) 0.16427(16) 1.0403(3) 0.0251(10) Uani 1 1 d . . .
H5A H 0.0579 0.1899 1.0589 0.03 Uiso 1 1 calc R . .
H5B H 0.2141 0.174 1.0645 0.03 Uiso 1 1 calc R . .
N6 N 0.1448(5) 0.05943(17) 1.3421(3) 0.0306(10) Uani 1 1 d . . .
H6A H 0.059 0.0612 1.3594 0.037 Uiso 1 1 d R . .
O1 O 0.0399(4) 0.01366(13) 1.1115(3) 0.0249(8) Uani 1 1 d . . .
H1 H 0.0527 0.0079 1.1755 0.03 Uiso 1 1 d R . .
O2 O 0.1839(5) -0.23546(16) 1.5118(4) 0.0473(12) Uani 1 1 d . . .
O3 O -0.0413(5) -0.22671(17) 1.3912(3) 0.0453(11) Uani 1 1 d . . .
Cl1 Cl 0.5295(2) -0.05492(7) 1.26390(12) 0.0528(5) Uani 1 1 d . . .
O1A O 0.3667(6) -0.0495(3) 1.2188(5) 0.0802(19) Uani 1 1 d . . .
O1B O 0.5662(12) -0.1036(3) 1.3218(6) 0.129(3) Uani 1 1 d . . .
O1C O 0.5737(8) -0.0090(3) 1.3332(5) 0.091(2) Uani 1 1 d . . .
O1D O 0.5993(9) -0.0501(4) 1.1886(6) 0.116(3) Uani 1 1 d . . .
O4 O 0.6641(6) -0.2067(2) 1.2708(4) 0.0639(14) Uani 1 1 d . . .
H4G H 0.6386 -0.1739 1.2685 0.096 Uiso 1 1 d R . .
H4H H 0.7438 -0.2092 1.2571 0.096 Uiso 1 1 d R . .
O5 O 0.5564(6) -0.2830(2) 1.3797(4) 0.0631(14) Uani 1 1 d . . .
H5G H 0.5756 -0.2526 1.3597 0.095 Uiso 1 1 d R . .
H5H H 0.5506 -0.2793 1.4372 0.095 Uiso 1 1 d R . .
O6 O 0.3134(7) -0.3228(2) 1.1959(4) 0.0789(18) Uani 1 1 d . . .
H6G H 0.2914 -0.3055 1.1418 0.118 Uiso 1 1 d R . .
H6H H 0.3755 -0.3044 1.2408 0.118 Uiso 1 1 d R . .
O7 O 0.4829(7) -0.2744(3) 1.5553(5) 0.0778(17) Uani 1 1 d . . .
H7G H 0.4057 -0.2553 1.5455 0.117 Uiso 1 1 d R . .
H7H H 0.5342 -0.2723 1.616 0.117 Uiso 1 1 d R . .
O8 O 0.2019(6) -0.4302(2) 1.1937(5) 0.0708(16) Uani 1 1 d . . .
H8G H 0.2458 -0.4029 1.1808 0.106 Uiso 1 1 d R . .
H8H H 0.2365 -0.4586 1.1764 0.106 Uiso 1 1 d R . .

loop_
_atom_site_aniso_label
_atom_site_aniso_U_11
_atom_site_aniso_U_22
_atom_site_aniso_U_33
_atom_site_aniso_U_23
_atom_site_aniso_U_13
_atom_site_aniso_U_12
Co1 0.0204(4) 0.0150(4) 0.0218(4) 0.0000(2) 0.0016(3) 0.0008(2)
C1 0.036(3) 0.030(3) 0.030(3) 0.000(2) 0.009(2) -0.002(2)
C2 0.034(3) 0.020(2) 0.026(3) 0.004(2) 0.006(2) -0.001(2)
C3 0.025(3) 0.030(3) 0.029(3) 0.003(2) 0.000(2) 0.005(2)
C4 0.023(3) 0.029(3) 0.034(3) -0.002(2) 0.000(2) 0.003(2)
C5 0.027(3) 0.029(3) 0.033(3) 0.000(2) 0.007(2) 0.009(2)
C6 0.035(3) 0.018(2) 0.030(3) -0.003(2) 0.006(2) -0.004(2)
C7 0.033(3) 0.017(2) 0.026(3) -0.002(2) 0.001(2) -0.003(2)
C8 0.031(3) 0.022(3) 0.027(3) -0.004(2) 0.001(2) -0.004(2)
C9 0.018(3) 0.029(3) 0.042(3) -0.003(2) 0.002(2) 0.007(2)
C10 0.025(3) 0.032(3) 0.034(3) -0.003(2) 0.010(2) 0.008(2)
C11 0.050(4) 0.028(3) 0.040(3) 0.010(2) 0.014(3) 0.002(3)
C12 0.048(4) 0.027(3) 0.024(3) -0.004(2) 0.004(2) -0.004(2)
C13 0.040(3) 0.025(3) 0.042(3) 0.006(2) -0.005(3) -0.006(2)
C14 0.041(3) 0.030(3) 0.036(3) 0.002(2) 0.001(3) -0.009(3)
C15 0.035(3) 0.031(3) 0.060(4) 0.010(3) 0.005(3) -0.003(3)
C16 0.043(4) 0.033(3) 0.057(4) 0.013(3) 0.002(3) 0.006(3)
C17 0.040(4) 0.032(3) 0.062(4) 0.011(3) 0.010(3) -0.003(3)
C18 0.034(3) 0.030(3) 0.051(4) 0.002(3) 0.001(3) -0.005(2)
C19 0.034(3) 0.022(3) 0.033(3) 0.000(2) 0.008(2) -0.004(2)
C20 0.037(3) 0.026(3) 0.044(3) 0.003(2) 0.009(3) -0.002(2)
N1 0.022(2) 0.021(2) 0.027(2) -0.0025(17) 0.0036(18) 0.0001(17)
N2 0.033(3) 0.020(2) 0.026(2) 0.0012(17) -0.0007(19) -0.0018(18)
N3 0.022(2) 0.021(2) 0.026(2) -0.0006(17) 0.0011(18) 0.0004(17)
N4 0.026(2) 0.019(2) 0.034(2) 0.0001(18) -0.0061(19) 0.0012(17)
N5 0.025(2) 0.0161(19) 0.031(2) 0.0005(17) 0.0040(18) 0.0007(17)
N6 0.033(2) 0.024(2) 0.029(2) 0.0016(18) 0.0019(19) -0.0054(19)
O1 0.032(2) 0.0166(16) 0.0228(17) -0.0003(13) 0.0036(15) -0.0021(14)
O2 0.049(3) 0.026(2) 0.057(3) 0.0090(19) 0.003(2) -0.0009(19)
O3 0.043(3) 0.029(2) 0.056(3) 0.0061(19) 0.005(2) -0.0103(19)
Cl1 0.0544(10) 0.0524(10) 0.0413(9) 0.0043(7) 0.0015(8) 0.0148(8)
O1A 0.054(3) 0.094(5) 0.073(4) 0.015(3) -0.008(3) -0.004(3)
O1B 0.203(9) 0.080(5) 0.103(6) 0.041(4) 0.047(6) 0.079(6)
O1C 0.103(5) 0.099(5) 0.064(4) -0.025(3) 0.018(3) -0.039(4)
O1D 0.122(6) 0.163(8) 0.087(5) 0.020(5) 0.068(5) 0.061(6)
O4 0.055(3) 0.058(3) 0.075(4) 0.002(3) 0.017(3) 0.004(3)
O5 0.077(4) 0.038(3) 0.075(3) -0.002(2) 0.027(3) -0.002(2)
O6 0.089(4) 0.079(4) 0.057(3) 0.008(3) 0.008(3) -0.027(3)
O7 0.057(3) 0.104(5) 0.070(4) 0.004(3) 0.018(3) 0.015(3)
O8 0.048(3) 0.060(3) 0.107(5) -0.022(3) 0.029(3) -0.002(3)

loop_
_atom_type_symbol
_atom_type_description
_atom_type_scat_dispersion_real
_atom_type_scat_dispersion_imag
_atom_type_scat_source
C C 0.0033 0.0016 'International Tables Vol C Tables 4.2.6.8 and 6.1.1.4'
H H 0 0 'International Tables Vol C Tables 4.2.6.8 and 6.1.1.4'
N N 0.0061 0.0033 'International Tables Vol C Tables 4.2.6.8 and 6.1.1.4'
O O 0.0106 0.006 'International Tables Vol C Tables 4.2.6.8 and 6.1.1.4'
Cl Cl 0.1484 0.1585 'International Tables Vol C Tables 4.2.6.8 and 6.1.1.4'
Co Co 0.3494 0.9721 'International Tables Vol C Tables 4.2.6.8 and 6.1.1.4'

loop_
_geom_angle_atom_site_label_1
_geom_angle_atom_site_label_2
_geom_angle_atom_site_label_3
_geom_angle
_geom_angle_site_symmetry_1
_geom_angle_site_symmetry_3
_geom_angle_publ_flag
O1 Co1 N3 89.95(17) . . ?
O1 Co1 N1 91.09(17) . . ?
N3 Co1 N1 175.63(16) . . ?
O1 Co1 N2 90.69(16) . . ?
N3 Co1 N2 87.45(19) . . ?
N1 Co1 N2 88.29(19) . . ?
O1 Co1 N4 87.94(16) . . ?
N3 Co1 N4 97.48(19) . . ?
N1 Co1 N4 86.80(19) . . ?
N2 Co1 N4 174.9(2) . . ?
O1 Co1 N5 173.31(16) . . ?
N3 Co1 N5 94.63(18) . . ?
N1 Co1 N5 83.99(18) . . ?
N2 Co1 N5 84.66(17) . . ?
N4 Co1 N5 96.28(18) . . ?
N1 C1 C2 108.5(4) . . ?
N5 C2 C3 105.0(4) . . ?
N5 C2 C1 104.2(4) . . ?
C3 C2 C1 113.1(4) . . ?
N5 C2 C11 112.9(4) . . ?
C3 C2 C11 110.1(4) . . ?
C1 C2 C11 111.3(5) . . ?
N2 C3 C2 108.7(4) . . ?
N2 C4 C5 108.2(4) . . ?
N3 C5 C4 105.5(4) . . ?
N3 C6 C7 110.7(4) . . ?
N6 C7 C6 106.7(4) . . ?
N6 C7 C8 110.6(4) . . ?
C6 C7 C8 110.4(4) . . ?
N6 C7 C12 114.2(4) . . ?
C6 C7 C12 107.4(4) . . ?
C8 C7 C12 107.5(4) . . ?
N4 C8 C7 112.2(4) . . ?
N4 C9 C10 106.1(4) . . ?
N1 C10 C9 108.3(4) . . ?
N6 C13 C14 114.2(5) . . ?
C15 C14 C16 118.1(5) . . ?
C15 C14 C13 117.7(5) . . ?
C16 C14 C13 124.2(5) . . ?
C14 C15 C17 121.4(6) . . ?
C18 C16 C14 120.7(6) . . ?
C15 C17 C19 120.8(6) . . ?
C19 C18 C16 120.6(6) . . ?
C18 C19 C17 118.3(5) . . ?
C18 C19 C20 122.4(5) . . ?
C17 C19 C20 119.3(5) . . ?
O3 C20 O2 122.6(5) . . ?
O3 C20 C19 119.6(5) . . ?
O2 C20 C19 117.8(5) . . ?
C10 N1 C1 114.0(4) . . ?
C10 N1 Co1 109.5(3) . . ?
C1 N1 Co1 109.3(3) . . ?
C3 N2 C4 112.9(4) . . ?
C3 N2 Co1 109.5(3) . . ?
C4 N2 Co1 107.7(3) . . ?
C6 N3 C5 113.5(4) . . ?
C6 N3 Co1 118.2(3) . . ?
C5 N3 Co1 108.1(3) . . ?
C8 N4 C9 113.2(4) . . ?
C8 N4 Co1 119.4(3) . . ?
C9 N4 Co1 107.7(3) . . ?
C2 N5 Co1 100.0(3) . . ?
C13 N6 C7 116.6(4) . . ?
O1B Cl1 O1D 114.4(5) . . ?
O1B Cl1 O1C 107.4(5) . . ?
O1D Cl1 O1C 109.6(5) . . ?
O1B Cl1 O1A 110.5(5) . . ?
O1D Cl1 O1A 109.9(4) . . ?
O1C Cl1 O1A 104.5(4) . . ?

loop_
_geom_bond_atom_site_label_1
_geom_bond_atom_site_label_2
_geom_bond_distance
_geom_bond_site_symmetry_2
_geom_bond_publ_flag
Co1 O1 1.910(3) . ?
Co1 N3 1.943(4) . ?
Co1 N1 1.949(4) . ?
Co1 N2 1.950(4) . ?
Co1 N4 1.954(4) . ?
Co1 N5 1.967(4) . ?
C1 N1 1.503(7) . ?
C1 C2 1.521(8) . ?
C2 N5 1.496(6) . ?
C2 C3 1.520(7) . ?
C2 C11 1.523(7) . ?
C3 N2 1.485(7) . ?
C4 N2 1.500(7) . ?
C4 C5 1.516(7) . ?
C5 N3 1.490(6) . ?
C6 N3 1.486(6) . ?
C6 C7 1.528(7) . ?
C7 N6 1.480(7) . ?
C7 C8 1.541(8) . ?
C7 C12 1.544(7) . ?
C8 N4 1.478(7) . ?
C9 N4 1.503(8) . ?
C9 C10 1.513(7) . ?
C10 N1 1.483(6) . ?
C13 N6 1.446(7) . ?
C13 C14 1.519(7) . ?
C14 C15 1.364(9) . ?
C14 C16 1.398(9) . ?
C15 C17 1.382(8) . ?
C16 C18 1.386(9) . ?
C17 C19 1.385(8) . ?
C18 C19 1.378(8) . ?
C19 C20 1.503(7) . ?
C20 O3 1.257(7) . ?
C20 O2 1.265(7) . ?
Cl1 O1B 1.396(7) . ?
Cl1 O1D 1.397(7) . ?
Cl1 O1C 1.433(6) . ?
Cl1 O1A 1.434(6) . ?
